data_7155295
loop_
_publ_author_name
'Jia, Shi-Kun'
'Song, Long-Long'
'Lei, Yu-Bing'
'Gopi Krishna Reddy, A.'
'Xing, Dong'
'Hu, Wen-Hao'

_publ_section_title
;
 A Rh(ii)-catalyzed three-component reaction of 3-diazooxindoles with
 N,N-disubstituted anilines and glyoxylates for the synthesis of
 3-aryl-3-substituted oxindoles.
;
_journal_issue 43
_journal_name_full 'Organic &amp; biomolecular chemistry'
_journal_page_first 10157
_journal_page_last 10160
_journal_paper_doi 10.1039/c6ob01907b
_journal_volume 14
_journal_year 2016
_chemical_formula_sum 'C39 H35 F N2 O4'
_chemical_formula_weight 614.69
_chemical_name_systematic
; 
 ? 
;
_space_group_IT_number 14
_symmetry_cell_setting monoclinic
_symmetry_space_group_name_Hall '-P 2yn'
_symmetry_space_group_name_H-M 'P 1 21/n 1'
_atom_sites_solution_hydrogens geom
_atom_sites_solution_primary direct
_atom_sites_solution_secondary difmap
_audit_creation_method SHELXL-97
_audit_update_record
;
2016-05-16 deposited with the CCDC.
2016-10-04 downloaded from the CCDC.
;
_cell_angle_alpha 90.00
_cell_angle_beta 100.508(2)
_cell_angle_gamma 90.00
_cell_formula_units_Z 4
_cell_length_a 12.3506(5)
_cell_length_b 15.0930(6)
_cell_length_c 17.7124(7)
_cell_measurement_temperature 296(2)
_cell_volume 3246.4(2)
_computing_structure_refinement 'SHELXL-97 (Sheldrick, 2008)'
_computing_structure_solution 'SHELXS-97 (Sheldrick, 2008)'
_diffrn_ambient_temperature 296(2)
_diffrn_measured_fraction_theta_full 0.999
_diffrn_measured_fraction_theta_max 0.999
_diffrn_measurement_device_type 'Bruker Apex II CCD'
_diffrn_radiation_monochromator graphite
_diffrn_radiation_source 'fine-focus sealed tube'
_diffrn_radiation_type MoK\a
_diffrn_radiation_wavelength 0.71073
_diffrn_reflns_av_R_equivalents 0.0681
_diffrn_reflns_av_sigmaI/netI 0.0425
_diffrn_reflns_limit_h_max 13
_diffrn_reflns_limit_h_min -14
_diffrn_reflns_limit_k_max 17
_diffrn_reflns_limit_k_min -17
_diffrn_reflns_limit_l_max 21
_diffrn_reflns_limit_l_min -21
_diffrn_reflns_number 37602
_diffrn_reflns_theta_full 25.01
_diffrn_reflns_theta_max 25.01
_diffrn_reflns_theta_min 1.79
_exptl_absorpt_coefficient_mu 0.085
_exptl_absorpt_correction_T_max 0.9907
_exptl_absorpt_correction_T_min 0.9766
_exptl_absorpt_correction_type multi-scan
_exptl_absorpt_process_details sadabs
_exptl_crystal_colour colorless
_exptl_crystal_density_diffrn 1.258
_exptl_crystal_density_method 'not measured'
_exptl_crystal_description block
_exptl_crystal_F_000 1296
_exptl_crystal_size_max 0.28
_exptl_crystal_size_mid 0.21
_exptl_crystal_size_min 0.11
_refine_diff_density_max 0.695
_refine_diff_density_min -0.688
_refine_diff_density_rms 0.047
_refine_ls_extinction_coef 0.0027(13)
_refine_ls_extinction_expression Fc^*^=kFc[1+0.001xFc^2^\l^3^/sin(2\q)]^-1/4^
_refine_ls_extinction_method SHELXL
_refine_ls_goodness_of_fit_ref 1.036
_refine_ls_hydrogen_treatment constr
_refine_ls_matrix_type full
_refine_ls_number_parameters 404
_refine_ls_number_reflns 5716
_refine_ls_number_restraints 7
_refine_ls_restrained_S_all 1.036
_refine_ls_R_factor_all 0.1551
_refine_ls_R_factor_gt 0.0818
_refine_ls_shift/su_max 0.000
_refine_ls_shift/su_mean 0.000
_refine_ls_structure_factor_coef Fsqd
_refine_ls_weighting_details 'calc w=1/[\s^2^(Fo^2^)+(0.1265P)^2^+2.7100P] where P=(Fo^2^+2Fc^2^)/3'
_refine_ls_weighting_scheme calc
_refine_ls_wR_factor_gt 0.2286
_refine_ls_wR_factor_ref 0.2925
_reflns_number_gt 2781
_reflns_number_total 5716
_reflns_threshold_expression >2sigma(I)
_cod_data_source_file c6ob01907b2.cif
_cod_data_source_block z
_cod_depositor_comments
;
The following automatic conversions were performed:

'_symmetry_cell_setting' value 'Monoclinic' changed to 'monoclinic'
according to
/usr/data/users/saulius/crontab/automatic-downloads/rss-feeds/RSC/lib/dictionaries/cif_core.dic
dictionary named 'cif_core.dic' version 2.4.2 from 2011-04-26.

Automatic conversion script
Id: cif_fix_values 4268 2015-11-12 08:31:59Z antanas 

 Adding full bibliography for 7155295.cif.
;
_cod_original_sg_symbol_H-M P2(1)/n
_cod_database_code 7155295

loop_
_symmetry_equiv_pos_as_xyz
'x, y, z'
'-x+1/2, y+1/2, -z+1/2'
'-x, -y, -z'
'x-1/2, -y-1/2, z-1/2'

loop_
_atom_site_label
_atom_site_type_symbol
_atom_site_fract_x
_atom_site_fract_y
_atom_site_fract_z
_atom_site_U_iso_or_equiv
_atom_site_adp_type
_atom_site_occupancy
_atom_site_symmetry_multiplicity
_atom_site_calc_flag
_atom_site_refinement_flags
F1 F -0.3503(3) -0.0582(2) 0.42023(17) 0.1225(12) Uani 1 1 d .
O1 O -0.4128(12) 0.1418(4) 0.2150(3) 0.368(8) Uani 1 1 d .
O2 O -0.4469(4) 0.1947(3) 0.1088(3) 0.1336(16) Uani 1 1 d U
O3 O -0.5338(3) -0.0041(3) 0.1108(2) 0.1211(15) Uani 1 1 d .
H3B H -0.5824 0.0152 0.0770 0.182 Uiso 1 1 calc R
O4 O -0.3511(3) -0.0981(2) 0.01758(19) 0.0879(11) Uani 1 1 d .
N1 N 0.0892(3) 0.1213(2) 0.1254(2) 0.0694(10) Uani 1 1 d .
N2 N -0.3493(3) -0.1758(3) 0.1289(2) 0.0787(11) Uani 1 1 d .
C1 C -0.5554(7) -0.2654(5) 0.0779(4) 0.130(2) Uani 1 1 d .
H1A H -0.5548 -0.2038 0.0791 0.156 Uiso 1 1 calc R
C2 C -0.6566(8) -0.3099(9) 0.0658(5) 0.175(4) Uani 1 1 d .
H2A H -0.7220 -0.2779 0.0585 0.211 Uiso 1 1 calc R
C3 C -0.6588(13) -0.3984(12) 0.0648(8) 0.212(8) Uani 1 1 d .
H3A H -0.7258 -0.4282 0.0560 0.254 Uiso 1 1 calc R
C4 C -0.5639(16) -0.4440(8) 0.0764(7) 0.206(8) Uani 1 1 d .
H4A H -0.5662 -0.5056 0.0769 0.247 Uiso 1 1 calc R
C5 C -0.4614(9) -0.4014(5) 0.0879(4) 0.147(3) Uani 1 1 d .
H5A H -0.3964 -0.4341 0.0953 0.177 Uiso 1 1 calc R
C6 C -0.4589(6) -0.3095(4) 0.0878(3) 0.0987(18) Uani 1 1 d .
C7 C -0.3494(5) -0.2641(4) 0.0973(4) 0.113(2) Uani 1 1 d .
H7A H -0.2953 -0.2997 0.1307 0.135 Uiso 1 1 calc R
H7B H -0.3271 -0.2607 0.0476 0.135 Uiso 1 1 calc R
C8 C -0.3516(4) -0.1560(3) 0.2064(3) 0.0730(12) Uani 1 1 d .
C9 C -0.3555(4) -0.2151(4) 0.2649(4) 0.0913(16) Uani 1 1 d .
H9A H -0.3578 -0.2759 0.2565 0.110 Uiso 1 1 calc R
C10 C -0.3557(5) -0.1798(4) 0.3365(4) 0.1009(18) Uani 1 1 d .
H10A H -0.3590 -0.2174 0.3777 0.121 Uiso 1 1 calc R
C11 C -0.3511(4) -0.0908(4) 0.3477(3) 0.0855(15) Uani 1 1 d .
C12 C -0.3457(4) -0.0316(3) 0.2894(3) 0.0756(13) Uani 1 1 d .
H12A H -0.3419 0.0291 0.2987 0.091 Uiso 1 1 calc R
C13 C -0.3462(3) -0.0650(3) 0.2169(2) 0.0638(11) Uani 1 1 d .
C14 C -0.3381(4) -0.0203(3) 0.1414(2) 0.0638(11) Uani 1 1 d .
C15 C -0.3482(3) -0.1007(3) 0.0870(3) 0.0710(12) Uani 1 1 d .
C16 C -0.4343(4) 0.0422(4) 0.1094(3) 0.0841(15) Uani 1 1 d U
H16A H -0.4306 0.0542 0.0555 0.101 Uiso 1 1 calc R
C17 C -0.4317(6) 0.1309(5) 0.1506(3) 0.124(3) Uani 1 1 d U
C18 C -0.4524(9) 0.2841(5) 0.1421(5) 0.160(3) Uani 1 1 d .
H18A H -0.4068 0.2866 0.1928 0.193 Uiso 1 1 calc R
H18B H -0.4259 0.3281 0.1100 0.193 Uiso 1 1 calc R
C19 C -0.5663(9) 0.3020(6) 0.1470(6) 0.175(3) Uani 1 1 d .
H19A H -0.5719 0.3601 0.1682 0.262 Uiso 1 1 calc R
H19B H -0.5915 0.2587 0.1795 0.262 Uiso 1 1 calc R
H19C H -0.6108 0.2992 0.0967 0.262 Uiso 1 1 calc R
C20 C -0.2273(4) 0.0238(3) 0.1403(2) 0.0587(10) Uani 1 1 d .
C21 C -0.1426(4) 0.0229(3) 0.2026(2) 0.0646(11) Uani 1 1 d .
H21A H -0.1553 -0.0009 0.2486 0.078 Uiso 1 1 calc R
C22 C -0.0397(4) 0.0559(3) 0.1992(2) 0.0661(12) Uani 1 1 d .
H22A H 0.0147 0.0549 0.2431 0.079 Uiso 1 1 calc R
C23 C -0.0152(4) 0.0910(3) 0.1312(2) 0.0615(11) Uani 1 1 d .
C24 C -0.1021(4) 0.0938(3) 0.0685(2) 0.0675(12) Uani 1 1 d .
H24A H -0.0902 0.1184 0.0225 0.081 Uiso 1 1 calc R
C25 C -0.2047(4) 0.0612(3) 0.0731(2) 0.0684(12) Uani 1 1 d .
H25A H -0.2604 0.0643 0.0301 0.082 Uiso 1 1 calc R
C26 C 0.1957(5) -0.0475(4) 0.1683(3) 0.0963(17) Uani 1 1 d .
H26A H 0.1402 -0.0438 0.1252 0.116 Uiso 1 1 calc R
C27 C 0.2468(7) -0.1287(4) 0.1889(5) 0.119(2) Uani 1 1 d .
H27A H 0.2238 -0.1791 0.1602 0.143 Uiso 1 1 calc R
C28 C 0.3287(7) -0.1348(5) 0.2497(6) 0.126(3) Uani 1 1 d .
H28A H 0.3643 -0.1886 0.2620 0.151 Uiso 1 1 calc R
C29 C 0.3592(6) -0.0624(6) 0.2930(5) 0.143(3) Uani 1 1 d .
H29A H 0.4142 -0.0664 0.3364 0.172 Uiso 1 1 calc R
C30 C 0.3087(5) 0.0171(4) 0.2729(4) 0.111(2) Uani 1 1 d .
H30A H 0.3314 0.0668 0.3027 0.134 Uiso 1 1 calc R
C31 C 0.2267(4) 0.0261(3) 0.2108(3) 0.0728(12) Uani 1 1 d .
C32 C 0.1775(4) 0.1158(3) 0.1918(3) 0.0799(14) Uani 1 1 d .
H32A H 0.1496 0.1374 0.2362 0.096 Uiso 1 1 calc R
H32B H 0.2359 0.1556 0.1836 0.096 Uiso 1 1 calc R
C33 C 0.1211(5) 0.1209(3) 0.0504(3) 0.0824(14) Uani 1 1 d .
H33A H 0.0883 0.0695 0.0223 0.099 Uiso 1 1 calc R
H33B H 0.2004 0.1139 0.0577 0.099 Uiso 1 1 calc R
C34 C 0.0897(3) 0.2013(2) 0.0018(2) 0.0783(13) Uani 1 1 d G
C35 C 0.0876(4) 0.2849(2) 0.0344(2) 0.117(2) Uani 1 1 d G
H35A H 0.1039 0.2915 0.0875 0.140 Uiso 1 1 calc R
C36 C 0.0610(5) 0.3587(2) -0.0123(3) 0.156(3) Uani 1 1 d G
H36A H 0.0596 0.4146 0.0095 0.188 Uiso 1 1 calc R
C37 C 0.0366(4) 0.3488(4) -0.0916(3) 0.145(3) Uani 1 1 d G
H37A H 0.0188 0.3981 -0.1229 0.174 Uiso 1 1 calc R
C38 C 0.0387(4) 0.2652(4) -0.12422(19) 0.161(4) Uani 1 1 d G
H38A H 0.0224 0.2586 -0.1773 0.193 Uiso 1 1 calc R
C39 C 0.0653(4) 0.1915(3) -0.0775(2) 0.117(2) Uani 1 1 d G
H39A H 0.0667 0.1355 -0.0993 0.141 Uiso 1 1 calc R

loop_
_atom_site_aniso_label
_atom_site_aniso_U_11
_atom_site_aniso_U_22
_atom_site_aniso_U_33
_atom_site_aniso_U_23
_atom_site_aniso_U_13
_atom_site_aniso_U_12
F1 0.159(3) 0.147(3) 0.0694(19) 0.0221(19) 0.0412(19) 0.010(2)
O1 0.87(2) 0.152(5) 0.105(4) 0.033(4) 0.143(8) 0.261(10)
O2 0.181(5) 0.098(3) 0.118(3) 0.000(2) 0.018(3) -0.022(3)
O3 0.073(3) 0.190(4) 0.103(3) 0.036(3) 0.023(2) 0.039(3)
O4 0.076(2) 0.117(3) 0.070(2) -0.0183(19) 0.0141(16) 0.0065(19)
N1 0.076(3) 0.064(2) 0.074(2) 0.0133(18) 0.027(2) 0.0045(19)
N2 0.074(3) 0.065(3) 0.098(3) -0.012(2) 0.018(2) 0.001(2)
C1 0.109(5) 0.136(6) 0.151(6) -0.043(5) 0.039(5) -0.038(5)
C2 0.139(7) 0.231(11) 0.168(8) -0.078(8) 0.055(6) -0.078(8)
C3 0.256(16) 0.26(2) 0.122(8) -0.058(11) 0.054(10) -0.178(15)
C4 0.36(2) 0.129(9) 0.112(6) 0.002(6) -0.005(12) -0.129(12)
C5 0.237(10) 0.088(5) 0.101(5) -0.009(4) -0.011(5) -0.035(6)
C6 0.135(6) 0.080(4) 0.083(4) -0.017(3) 0.026(4) -0.019(4)
C7 0.108(5) 0.083(4) 0.151(6) -0.033(4) 0.030(4) 0.007(3)
C8 0.065(3) 0.067(3) 0.086(3) 0.005(3) 0.013(2) 0.007(2)
C9 0.086(4) 0.069(3) 0.119(5) 0.019(3) 0.019(3) 0.001(3)
C10 0.098(4) 0.101(5) 0.106(5) 0.046(4) 0.023(3) 0.009(3)
C11 0.088(4) 0.103(4) 0.068(3) 0.021(3) 0.022(3) 0.009(3)
C12 0.086(3) 0.076(3) 0.069(3) 0.012(2) 0.026(2) 0.006(2)
C13 0.059(3) 0.065(3) 0.070(3) 0.006(2) 0.017(2) 0.008(2)
C14 0.068(3) 0.066(3) 0.058(2) 0.004(2) 0.015(2) 0.015(2)
C15 0.053(3) 0.085(3) 0.076(3) -0.007(3) 0.016(2) 0.007(2)
C16 0.076(3) 0.111(4) 0.070(3) 0.018(3) 0.025(2) 0.036(3)
C17 0.171(6) 0.143(5) 0.059(3) -0.001(3) 0.024(3) 0.106(5)
C18 0.185(9) 0.131(7) 0.182(8) -0.062(6) 0.079(7) -0.062(6)
C19 0.194(10) 0.135(7) 0.193(9) -0.013(6) 0.031(8) -0.004(7)
C20 0.071(3) 0.051(2) 0.055(2) 0.0028(18) 0.017(2) 0.008(2)
C21 0.075(3) 0.067(3) 0.055(2) 0.011(2) 0.019(2) 0.009(2)
C22 0.072(3) 0.065(3) 0.060(3) 0.004(2) 0.012(2) 0.004(2)
C23 0.078(3) 0.048(2) 0.062(3) 0.0040(19) 0.022(2) 0.009(2)
C24 0.096(4) 0.058(3) 0.053(2) 0.0060(19) 0.028(2) 0.007(2)
C25 0.084(3) 0.065(3) 0.057(3) 0.008(2) 0.015(2) 0.011(2)
C26 0.102(4) 0.073(3) 0.113(4) 0.006(3) 0.016(3) 0.016(3)
C27 0.132(6) 0.077(4) 0.156(6) 0.014(4) 0.044(5) 0.018(4)
C28 0.102(5) 0.101(5) 0.179(8) 0.050(5) 0.033(5) 0.038(4)
C29 0.096(5) 0.121(6) 0.199(8) 0.041(6) -0.008(5) 0.018(5)
C30 0.090(4) 0.098(4) 0.138(5) 0.018(4) -0.001(4) -0.007(4)
C31 0.061(3) 0.069(3) 0.091(3) 0.008(3) 0.023(3) -0.004(2)
C32 0.080(3) 0.065(3) 0.096(4) 0.000(3) 0.022(3) -0.006(2)
C33 0.098(4) 0.071(3) 0.089(3) 0.002(3) 0.046(3) 0.005(3)
C34 0.082(3) 0.083(3) 0.078(3) 0.011(3) 0.035(3) -0.004(3)
C35 0.182(7) 0.077(4) 0.104(4) 0.017(3) 0.059(4) 0.013(4)
C36 0.226(9) 0.096(5) 0.167(8) 0.058(5) 0.088(7) 0.040(5)
C37 0.113(5) 0.172(8) 0.154(8) 0.097(6) 0.032(5) 0.010(5)
C38 0.159(7) 0.218(10) 0.101(5) 0.063(7) 0.013(5) -0.031(7)
C39 0.133(5) 0.142(6) 0.082(4) 0.007(4) 0.033(4) -0.028(4)

loop_
_atom_type_symbol
_atom_type_description
_atom_type_scat_dispersion_real
_atom_type_scat_dispersion_imag
_atom_type_scat_source
C C 0.0033 0.0016 'International Tables Vol C Tables 4.2.6.8 and 6.1.1.4'
H H 0.0000 0.0000 'International Tables Vol C Tables 4.2.6.8 and 6.1.1.4'
N N 0.0061 0.0033 'International Tables Vol C Tables 4.2.6.8 and 6.1.1.4'
O O 0.0106 0.0060 'International Tables Vol C Tables 4.2.6.8 and 6.1.1.4'
F F 0.0171 0.0103 'International Tables Vol C Tables 4.2.6.8 and 6.1.1.4'

loop_
_geom_angle_atom_site_label_1
_geom_angle_atom_site_label_2
_geom_angle_atom_site_label_3
_geom_angle
C17 O2 C18 119.6(6)
C16 O3 H3B 109.5
C23 N1 C33 118.5(4)
C23 N1 C32 119.3(4)
C33 N1 C32 116.8(4)
C15 N2 C8 111.1(4)
C15 N2 C7 123.9(5)
C8 N2 C7 125.0(5)
C6 C1 C2 121.8(8)
C6 C1 H1A 119.1
C2 C1 H1A 119.1
C3 C2 C1 119.8(12)
C3 C2 H2A 120.1
C1 C2 H2A 120.1
C2 C3 C4 119.7(14)
C2 C3 H3A 120.2
C4 C3 H3A 120.2
C3 C4 C5 121.8(13)
C3 C4 H4A 119.1
C5 C4 H4A 119.1
C6 C5 C4 118.5(10)
C6 C5 H5A 120.7
C4 C5 H5A 120.7
C1 C6 C5 118.3(7)
C1 C6 C7 123.2(6)
C5 C6 C7 118.5(7)
N2 C7 C6 113.7(5)
N2 C7 H7A 108.8
C6 C7 H7A 108.8
N2 C7 H7B 108.8
C6 C7 H7B 108.8
H7A C7 H7B 107.7
C9 C8 C13 123.2(5)
C9 C8 N2 127.3(5)
C13 C8 N2 109.4(4)
C8 C9 C10 116.8(5)
C8 C9 H9A 121.6
C10 C9 H9A 121.6
C11 C10 C9 120.6(5)
C11 C10 H10A 119.7
C9 C10 H10A 119.7
C10 C11 F1 118.9(5)
C10 C11 C12 122.7(5)
F1 C11 C12 118.4(5)
C11 C12 C13 117.9(5)
C11 C12 H12A 121.0
C13 C12 H12A 121.0
C12 C13 C8 118.7(4)
C12 C13 C14 132.0(4)
C8 C13 C14 109.3(4)
C13 C14 C20 114.2(3)
C13 C14 C15 101.0(4)
C20 C14 C15 107.8(3)
C13 C14 C16 115.2(4)
C20 C14 C16 111.2(4)
C15 C14 C16 106.4(4)
O4 C15 N2 125.2(5)
O4 C15 C14 125.9(5)
N2 C15 C14 108.8(4)
O3 C16 C17 111.6(5)
O3 C16 C14 107.7(4)
C17 C16 C14 114.5(4)
O3 C16 H16A 107.6
C17 C16 H16A 107.6
C14 C16 H16A 107.6
O1 C17 O2 118.8(7)
O1 C17 C16 126.3(6)
O2 C17 C16 114.8(5)
C19 C18 O2 108.1(7)
C19 C18 H18A 110.1
O2 C18 H18A 110.1
C19 C18 H18B 110.1
O2 C18 H18B 110.1
H18A C18 H18B 108.4
C18 C19 H19A 109.5
C18 C19 H19B 109.5
H19A C19 H19B 109.5
C18 C19 H19C 109.5
H19A C19 H19C 109.5
H19B C19 H19C 109.5
C21 C20 C25 116.6(4)
C21 C20 C14 122.5(4)
C25 C20 C14 120.7(4)
C20 C21 C22 122.3(4)
C20 C21 H21A 118.8
C22 C21 H21A 118.8
C21 C22 C23 121.4(4)
C21 C22 H22A 119.3
C23 C22 H22A 119.3
N1 C23 C24 121.2(4)
N1 C23 C22 122.5(4)
C24 C23 C22 116.2(4)
C25 C24 C23 121.6(4)
C25 C24 H24A 119.2
C23 C24 H24A 119.2
C24 C25 C20 121.8(4)
C24 C25 H25A 119.1
C20 C25 H25A 119.1
C31 C26 C27 120.3(6)
C31 C26 H26A 119.9
C27 C26 H26A 119.9
C28 C27 C26 120.7(7)
C28 C27 H27A 119.7
C26 C27 H27A 119.7
C27 C28 C29 119.5(7)
C27 C28 H28A 120.2
C29 C28 H28A 120.2
C28 C29 C30 119.7(7)
C28 C29 H29A 120.1
C30 C29 H29A 120.1
C31 C30 C29 122.3(7)
C31 C30 H30A 118.8
C29 C30 H30A 118.8
C26 C31 C30 117.5(5)
C26 C31 C32 123.6(5)
C30 C31 C32 118.9(5)
N1 C32 C31 116.6(4)
N1 C32 H32A 108.1
C31 C32 H32A 108.1
N1 C32 H32B 108.1
C31 C32 H32B 108.1
H32A C32 H32B 107.3
N1 C33 C34 115.9(4)
N1 C33 H33A 108.3
C34 C33 H33A 108.3
N1 C33 H33B 108.3
C34 C33 H33B 108.3
H33A C33 H33B 107.4
C35 C34 C39 120.0
C35 C34 C33 121.3(3)
C39 C34 C33 118.6(3)
C36 C35 C34 120.0
C36 C35 H35A 120.0
C34 C35 H35A 120.0
C35 C36 C37 120.0
C35 C36 H36A 120.0
C37 C36 H36A 120.0
C38 C37 C36 120.0
C38 C37 H37A 120.0
C36 C37 H37A 120.0
C37 C38 C39 120.0
C37 C38 H38A 120.0
C39 C38 H38A 120.0
C38 C39 C34 120.0
C38 C39 H39A 120.0
C34 C39 H39A 120.0

loop_
_geom_bond_atom_site_label_1
_geom_bond_atom_site_label_2
_geom_bond_distance
F1 C11 1.374(6)
O1 C17 1.133(7)
O2 C17 1.209(7)
O2 C18 1.480(8)
O3 C16 1.418(7)
O3 H3B 0.8200
O4 C15 1.224(5)
N1 C23 1.389(5)
N1 C33 1.453(6)
N1 C32 1.454(6)
N2 C15 1.356(6)
N2 C8 1.410(6)
N2 C7 1.446(6)
C1 C6 1.348(9)
C1 C2 1.400(10)
C1 H1A 0.9300
C2 C3 1.336(16)
C2 H2A 0.9300
C3 C4 1.343(18)
C3 H3A 0.9300
C4 C5 1.401(15)
C4 H4A 0.9300
C5 C6 1.389(9)
C5 H5A 0.9300
C6 C7 1.497(9)
C7 H7A 0.9700
C7 H7B 0.9700
C8 C9 1.375(7)
C8 C13 1.387(6)
C9 C10 1.375(8)
C9 H9A 0.9300
C10 C11 1.358(8)
C10 H10A 0.9300
C11 C12 1.375(6)
C12 C13 1.378(6)
C12 H12A 0.9300
C13 C14 1.517(6)
C14 C20 1.525(6)
C14 C15 1.541(6)
C14 C16 1.542(6)
C16 C17 1.524(8)
C16 H16A 0.9800
C18 C19 1.450(11)
C18 H18A 0.9700
C18 H18B 0.9700
C19 H19A 0.9600
C19 H19B 0.9600
C19 H19C 0.9600
C20 C21 1.376(6)
C20 C25 1.390(6)
C21 C22 1.377(6)
C21 H21A 0.9300
C22 C23 1.398(6)
C22 H22A 0.9300
C23 C24 1.397(6)
C24 C25 1.376(6)
C24 H24A 0.9300
C25 H25A 0.9300
C26 C31 1.357(7)
C26 C27 1.397(8)
C26 H26A 0.9300
C27 C28 1.339(10)
C27 H27A 0.9300
C28 C29 1.350(10)
C28 H28A 0.9300
C29 C30 1.369(9)
C29 H29A 0.9300
C30 C31 1.359(7)
C30 H30A 0.9300
C31 C32 1.497(6)
C32 H32A 0.9700
C32 H32B 0.9700
C33 C34 1.497(5)
C33 H33A 0.9700
C33 H33B 0.9700
C34 C35 1.3900
C34 C39 1.3900
C35 C36 1.3900
C35 H35A 0.9300
C36 C37 1.3900
C36 H36A 0.9300
C37 C38 1.3900
C37 H37A 0.9300
C38 C39 1.3900
C38 H38A 0.9300
C39 H39A 0.9300

loop_
_geom_torsion_atom_site_label_1
_geom_torsion_atom_site_label_2
_geom_torsion_atom_site_label_3
_geom_torsion_atom_site_label_4
_geom_torsion
C6 C1 C2 C3 0.7(14)
C1 C2 C3 C4 1(2)
C2 C3 C4 C5 -2(2)
C3 C4 C5 C6 0.7(18)
C2 C1 C6 C5 -1.6(11)
C2 C1 C6 C7 177.1(7)
C4 C5 C6 C1 0.9(11)
C4 C5 C6 C7 -177.9(8)
C15 N2 C7 C6 -104.9(6)
C8 N2 C7 C6 74.3(7)
C1 C6 C7 N2 26.4(9)
C5 C6 C7 N2 -154.8(6)
C15 N2 C8 C9 178.6(5)
C7 N2 C8 C9 -0.7(8)
C15 N2 C8 C13 -3.1(5)
C7 N2 C8 C13 177.5(5)
C13 C8 C9 C10 1.1(8)
N2 C8 C9 C10 179.2(5)
C8 C9 C10 C11 -0.7(8)
C9 C10 C11 F1 -179.3(5)
C9 C10 C11 C12 -0.2(9)
C10 C11 C12 C13 0.7(8)
F1 C11 C12 C13 179.8(4)
C11 C12 C13 C8 -0.2(7)
C11 C12 C13 C14 -178.0(5)
C9 C8 C13 C12 -0.7(7)
N2 C8 C13 C12 -179.1(4)
C9 C8 C13 C14 177.6(4)
N2 C8 C13 C14 -0.8(5)
C12 C13 C14 C20 66.3(6)
C8 C13 C14 C20 -111.6(4)
C12 C13 C14 C15 -178.3(5)
C8 C13 C14 C15 3.8(4)
C12 C13 C14 C16 -64.1(7)
C8 C13 C14 C16 118.0(4)
C8 N2 C15 O4 -176.6(4)
C7 N2 C15 O4 2.8(7)
C8 N2 C15 C14 5.6(5)
C7 N2 C15 C14 -175.0(4)
C13 C14 C15 O4 176.6(4)
C20 C14 C15 O4 -63.4(5)
C16 C14 C15 O4 55.9(6)
C13 C14 C15 N2 -5.6(4)
C20 C14 C15 N2 114.4(4)
C16 C14 C15 N2 -126.2(4)
C13 C14 C16 O3 -49.4(5)
C20 C14 C16 O3 178.7(4)
C15 C14 C16 O3 61.6(5)
C13 C14 C16 C17 75.3(6)
C20 C14 C16 C17 -56.6(6)
C15 C14 C16 C17 -173.7(5)
C18 O2 C17 O1 -6.5(14)
C18 O2 C17 C16 176.6(6)
O3 C16 C17 O1 78.9(12)
C14 C16 C17 O1 -43.7(13)
O3 C16 C17 O2 -104.5(7)
C14 C16 C17 O2 132.9(6)
C17 O2 C18 C19 -90.2(10)
C13 C14 C20 C21 0.0(5)
C15 C14 C20 C21 -111.4(4)
C16 C14 C20 C21 132.3(4)
C13 C14 C20 C25 174.9(4)
C15 C14 C20 C25 63.5(5)
C16 C14 C20 C25 -52.7(5)
C25 C20 C21 C22 -0.9(6)
C14 C20 C21 C22 174.2(4)
C20 C21 C22 C23 -1.2(6)
C33 N1 C23 C24 -25.6(6)
C32 N1 C23 C24 -179.1(4)
C33 N1 C23 C22 154.2(4)
C32 N1 C23 C22 0.7(6)
C21 C22 C23 N1 -177.2(4)
C21 C22 C23 C24 2.6(6)
N1 C23 C24 C25 177.8(4)
C22 C23 C24 C25 -2.1(6)
C23 C24 C25 C20 0.0(6)
C21 C20 C25 C24 1.5(6)
C14 C20 C25 C24 -173.7(4)
C31 C26 C27 C28 -1.6(10)
C26 C27 C28 C29 2.5(12)
C27 C28 C29 C30 -2.2(13)
C28 C29 C30 C31 1.1(12)
C27 C26 C31 C30 0.5(8)
C27 C26 C31 C32 178.9(5)
C29 C30 C31 C26 -0.2(9)
C29 C30 C31 C32 -178.7(6)
C23 N1 C32 C31 75.9(5)
C33 N1 C32 C31 -78.0(5)
C26 C31 C32 N1 2.3(7)
C30 C31 C32 N1 -179.3(5)
C23 N1 C33 C34 86.7(5)
C32 N1 C33 C34 -119.2(4)
N1 C33 C34 C35 33.7(6)
N1 C33 C34 C39 -148.1(4)
C39 C34 C35 C36 0.0
C33 C34 C35 C36 178.2(4)
C34 C35 C36 C37 0.0
C35 C36 C37 C38 0.0
C36 C37 C38 C39 0.0
C37 C38 C39 C34 0.0
C35 C34 C39 C38 0.0
C33 C34 C39 C38 -178.3(4)
